data_2235621
loop_
_publ_author_name
'Vallejos, Javier'
'Brito, Iv\'an'
'C\'ardenas, Alejandro'
'Bolte, Michael'

_publ_section_title
;
 Butane-1,4-diyl bis(pyridine-3-carboxylate)
;
_journal_coeditor_code SU2433
_journal_issue 7
_journal_name_full 'Acta Crystallographica Section E'
_journal_page_first o2007
_journal_paper_doi 10.1107/S160053681202260X
_journal_volume 68
_journal_year 2012
_chemical_formula_iupac 'C16 H16 N2 O4'
_chemical_formula_moiety 'C16 H16 N2 O4'
_chemical_formula_sum 'C16 H16 N2 O4'
_chemical_formula_weight 300.31
_chemical_name_common
;
butane-1,4-diyl dinicotinate
;
_chemical_name_systematic
;
Butane-1,4-diyl bis(pyridine-3-carboxylate)
;
_space_group_IT_number 2
_symmetry_cell_setting triclinic
_symmetry_space_group_name_Hall '-P 1'
_symmetry_space_group_name_H-M 'P -1'
_atom_sites_solution_hydrogens geom
_atom_sites_solution_primary direct
_atom_sites_solution_secondary difmap
_audit_creation_method SHELXL-97
_cell_angle_alpha 65.290(11)
_cell_angle_beta 75.499(12)
_cell_angle_gamma 68.207(11)
_cell_formula_units_Z 1
_cell_length_a 6.7186(10)
_cell_length_b 7.6942(12)
_cell_length_c 8.2462(13)
_cell_measurement_reflns_used 9708
_cell_measurement_temperature 173(2)
_cell_measurement_theta_max 26.02
_cell_measurement_theta_min 3.28
_cell_volume 357.28(10)
_computing_cell_refinement 'X-AREA (Stoe & Cie, 2001)'
_computing_data_collection 'X-AREA (Stoe & Cie, 2001)'
_computing_data_reduction 'X-RED32 (Stoe & Cie, 2001)'
_computing_molecular_graphics 'PLATON (Spek, 2009)'
_computing_publication_material 'SHELXL97 (Sheldrick, 2008)'
_computing_structure_refinement 'SHELXL97 (Sheldrick, 2008)'
_computing_structure_solution 'SHELXS97 (Sheldrick, 2008)'
_diffrn_ambient_temperature 173(2)
_diffrn_measured_fraction_theta_full 0.998
_diffrn_measured_fraction_theta_max 0.995
_diffrn_measurement_device_type 'Stoe IPDS II two-circle'
_diffrn_measurement_method \w
_diffrn_radiation_monochromator 'Genix 3D multilayer optics'
_diffrn_radiation_source 'Genix 3D I\mS microfocus X-ray source'
_diffrn_radiation_type MoK\a
_diffrn_radiation_wavelength 0.71073
_diffrn_reflns_av_R_equivalents 0.0353
_diffrn_reflns_av_sigmaI/netI 0.0212
_diffrn_reflns_limit_h_max 8
_diffrn_reflns_limit_h_min -7
_diffrn_reflns_limit_k_max 9
_diffrn_reflns_limit_k_min -9
_diffrn_reflns_limit_l_max 10
_diffrn_reflns_limit_l_min -10
_diffrn_reflns_number 6958
_diffrn_reflns_theta_full 25.00
_diffrn_reflns_theta_max 25.64
_diffrn_reflns_theta_min 3.29
_diffrn_standards_number 0
_exptl_absorpt_coefficient_mu 0.102
_exptl_absorpt_correction_T_max 0.9819
_exptl_absorpt_correction_T_min 0.9711
_exptl_absorpt_correction_type multi-scan
_exptl_absorpt_process_details '(X-AREA and X-RED32; Stoe & Cie, 2001)'
_exptl_crystal_colour colourless
_exptl_crystal_density_diffrn 1.396
_exptl_crystal_density_method 'not measured'
_exptl_crystal_description block
_exptl_crystal_F_000 158
_exptl_crystal_size_max 0.29
_exptl_crystal_size_mid 0.25
_exptl_crystal_size_min 0.18
_refine_diff_density_max 0.185
_refine_diff_density_min -0.139
_refine_ls_extinction_method none
_refine_ls_goodness_of_fit_ref 1.132
_refine_ls_hydrogen_treatment constr
_refine_ls_matrix_type full
_refine_ls_number_parameters 100
_refine_ls_number_reflns 1347
_refine_ls_number_restraints 0
_refine_ls_restrained_S_all 1.132
_refine_ls_R_factor_all 0.0465
_refine_ls_R_factor_gt 0.0376
_refine_ls_shift/su_max 0.000
_refine_ls_shift/su_mean 0.000
_refine_ls_structure_factor_coef Fsqd
_refine_ls_weighting_details 'calc w=1/[\s^2^(Fo^2^)+(0.0318P)^2^+0.1244P] where P=(Fo^2^+2Fc^2^)/3'
_refine_ls_weighting_scheme calc
_refine_ls_wR_factor_gt 0.0871
_refine_ls_wR_factor_ref 0.0903
_reflns_number_gt 1171
_reflns_number_total 1347
_reflns_threshold_expression I>2\s(I)
_cod_data_source_file su2433.cif
_cod_data_source_block I
_cod_database_code 2235621
_cod_database_fobs_code 2235621

loop_
_symmetry_equiv_pos_as_xyz
'x, y, z'
'-x, -y, -z'

loop_
_atom_site_type_symbol
_atom_site_label
_atom_site_fract_x
_atom_site_fract_y
_atom_site_fract_z
_atom_site_U_iso_or_equiv
_atom_site_adp_type
_atom_site_calc_flag
_atom_site_refinement_flags
_atom_site_occupancy
_atom_site_symmetry_multiplicity
O O1 0.31502(17) 1.03384(16) 0.27815(14) 0.0328(3) Uani d . 1 1
O O2 0.66529(16) 0.87068(16) 0.31015(13) 0.0279(3) Uani d . 1 1
C C1 0.4547(2) 0.8987(2) 0.36257(19) 0.0238(3) Uani d . 1 1
C C3 0.7222(2) 1.0083(2) 0.13405(19) 0.0260(3) Uani d . 1 1
H H3A 0.6772 1.1460 0.1347 0.031 Uiso calc R 1 1
H H3B 0.6496 1.0104 0.0423 0.031 Uiso calc R 1 1
C C4 0.9628(2) 0.9344(2) 0.09306(19) 0.0285(4) Uani d . 1 1
H H4A 1.0063 0.7942 0.0991 0.034 Uiso calc R 1 1
H H4B 1.0334 0.9360 0.1842 0.034 Uiso calc R 1 1
C C11 0.4134(2) 0.7418(2) 0.53811(19) 0.0242(3) Uani d . 1 1
C C12 0.5775(3) 0.6012(2) 0.64157(19) 0.0285(3) Uani d . 1 1
H H12 0.7208 0.6067 0.5976 0.034 Uiso calc R 1 1
N N13 0.5455(2) 0.4591(2) 0.79911(17) 0.0339(3) Uani d . 1 1
C C14 0.3422(3) 0.4555(2) 0.8578(2) 0.0325(4) Uani d . 1 1
H H14 0.3158 0.3561 0.9703 0.039 Uiso calc R 1 1
C C15 0.1685(3) 0.5879(2) 0.7646(2) 0.0320(4) Uani d . 1 1
H H15 0.0269 0.5788 0.8116 0.038 Uiso calc R 1 1
C C16 0.2046(2) 0.7336(2) 0.6017(2) 0.0286(4) Uani d . 1 1
H H16 0.0883 0.8268 0.5342 0.034 Uiso calc R 1 1

loop_
_atom_site_aniso_label
_atom_site_aniso_U_11
_atom_site_aniso_U_22
_atom_site_aniso_U_33
_atom_site_aniso_U_12
_atom_site_aniso_U_13
_atom_site_aniso_U_23
O1 0.0257(6) 0.0321(6) 0.0288(6) -0.0071(5) -0.0041(5) -0.0009(5)
O2 0.0222(5) 0.0301(6) 0.0229(5) -0.0088(4) -0.0001(4) -0.0023(4)
C1 0.0231(7) 0.0254(7) 0.0224(7) -0.0086(6) -0.0017(6) -0.0075(6)
C3 0.0264(8) 0.0274(7) 0.0194(7) -0.0117(6) 0.0004(6) -0.0026(6)
C4 0.0246(8) 0.0301(8) 0.0255(8) -0.0097(6) -0.0014(6) -0.0047(7)
C11 0.0268(8) 0.0216(7) 0.0230(7) -0.0072(6) 0.0006(6) -0.0090(6)
C12 0.0260(8) 0.0298(8) 0.0248(8) -0.0075(6) 0.0000(6) -0.0077(6)
N13 0.0331(7) 0.0303(7) 0.0271(7) -0.0057(6) -0.0022(6) -0.0039(6)
C14 0.0397(9) 0.0266(8) 0.0226(8) -0.0121(7) 0.0039(7) -0.0032(6)
C15 0.0293(8) 0.0314(8) 0.0308(8) -0.0135(7) 0.0054(6) -0.0082(7)
C16 0.0261(8) 0.0264(8) 0.0279(8) -0.0065(6) -0.0024(6) -0.0065(6)

loop_
_atom_type_symbol
_atom_type_description
_atom_type_scat_dispersion_real
_atom_type_scat_dispersion_imag
_atom_type_scat_source
C C 0.0033 0.0016 'International Tables Vol C Tables 4.2.6.8 and 6.1.1.4'
H H 0.0000 0.0000 'International Tables Vol C Tables 4.2.6.8 and 6.1.1.4'
N N 0.0061 0.0033 'International Tables Vol C Tables 4.2.6.8 and 6.1.1.4'
O O 0.0106 0.0060 'International Tables Vol C Tables 4.2.6.8 and 6.1.1.4'

loop_
_geom_angle_atom_site_label_1
_geom_angle_atom_site_label_2
_geom_angle_atom_site_label_3
_geom_angle_site_symmetry_1
_geom_angle_site_symmetry_3
_geom_angle
C1 O2 C3 . . 115.98(12)
O1 C1 O2 . . 124.15(13)
O1 C1 C11 . . 123.99(13)
O2 C1 C11 . . 111.87(12)
O2 C3 C4 . . 106.96(12)
O2 C3 H3A . . 110.3
C4 C3 H3A . . 110.3
O2 C3 H3B . . 110.3
C4 C3 H3B . . 110.3
H3A C3 H3B . . 108.6
C3 C4 C4 . 2_775 110.76(16)
C3 C4 H4A . . 109.5
C4 C4 H4A 2_775 . 109.5
C3 C4 H4B . . 109.5
C4 C4 H4B 2_775 . 109.5
H4A C4 H4B . . 108.1
C16 C11 C12 . . 118.20(14)
C16 C11 C1 . . 119.43(13)
C12 C11 C1 . . 122.38(13)
N13 C12 C11 . . 123.74(14)
N13 C12 H12 . . 118.1
C11 C12 H12 . . 118.1
C12 N13 C14 . . 116.78(14)
N13 C14 C15 . . 123.82(14)
N13 C14 H14 . . 118.1
C15 C14 H14 . . 118.1
C16 C15 C14 . . 118.61(15)
C16 C15 H15 . . 120.7
C14 C15 H15 . . 120.7
C15 C16 C11 . . 118.86(15)
C15 C16 H16 . . 120.6
C11 C16 H16 . . 120.6

loop_
_geom_bond_atom_site_label_1
_geom_bond_atom_site_label_2
_geom_bond_site_symmetry_2
_geom_bond_distance
O1 C1 . 1.2017(18)
O2 C1 . 1.3342(18)
O2 C3 . 1.4538(17)
C1 C11 . 1.4886(19)
C3 C4 . 1.502(2)
C3 H3A . 0.9900
C3 H3B . 0.9900
C4 C4 2_775 1.523(3)
C4 H4A . 0.9900
C4 H4B . 0.9900
C11 C16 . 1.384(2)
C11 C12 . 1.389(2)
C12 N13 . 1.333(2)
C12 H12 . 0.9500
N13 C14 . 1.337(2)
C14 C15 . 1.379(2)
C14 H14 . 0.9500
C15 C16 . 1.378(2)
C15 H15 . 0.9500
C16 H16 . 0.9500

loop_
_geom_torsion_atom_site_label_1
_geom_torsion_atom_site_label_2
_geom_torsion_atom_site_label_3
_geom_torsion_atom_site_label_4
_geom_torsion_site_symmetry_4
_geom_torsion
C3 O2 C1 O1 . -3.9(2)
C3 O2 C1 C11 . 175.89(12)
C1 O2 C3 C4 . -173.02(12)
O2 C3 C4 C4 2_775 177.89(15)
O1 C1 C11 C16 . 7.7(2)
O2 C1 C11 C16 . -172.10(13)
O1 C1 C11 C12 . -172.59(15)
O2 C1 C11 C12 . 7.61(19)
C16 C11 C12 N13 . -0.3(2)
C1 C11 C12 N13 . -179.97(15)
C11 C12 N13 C14 . -0.2(2)
C12 N13 C14 C15 . 0.5(2)
N13 C14 C15 C16 . -0.4(3)
C14 C15 C16 C11 . -0.1(2)
C12 C11 C16 C15 . 0.4(2)
C1 C11 C16 C15 . -179.89(14)
